data_2010975
loop_
_publ_author_name
'Hensen, Karl'
'Mayr-Stein, Ralf'
'R\"uhl, Stephan'
'Bolte, Michael'

_publ_section_title
;
 <i>cis</i>-Bis(2,2'-bipyridyl-<i>N</i>,<i>N</i>')dichlorosilicon
 diiodide
;
_journal_issue 5
_journal_name_full 'Acta Crystallographica Section C'
_journal_page_first 607
_journal_page_last 609
_journal_paper_doi 10.1107/S0108270100001888
_journal_volume 56
_journal_year 2000
_chemical_formula_moiety 'C20 H16 Cl2 N4 Si 2+ , 2I - '
_chemical_formula_sum 'C20 H16 Cl2 I2 N4 Si'
_chemical_formula_weight 665.16
_chemical_name_systematic ?
_space_group_IT_number 14
_symmetry_cell_setting monoclinic
_symmetry_space_group_name_Hall '-P 2ybc'
_symmetry_space_group_name_H-M 'P 1 21/c 1'
_audit_creation_method SHELXL-97
_cell_angle_alpha 90.00
_cell_angle_beta 98.63(3)
_cell_angle_gamma 90.00
_cell_formula_units_Z 4
_cell_length_a 11.831(2)
_cell_length_b 14.927(3)
_cell_length_c 12.929(3)
_cell_measurement_reflns_used 8192
_cell_measurement_temperature 173(2)
_cell_measurement_theta_max 25
_cell_measurement_theta_min 0
_cell_volume 2257.4(8)
_computing_cell_refinement SMART
_computing_data_collection 'SMART (Siemens, 1995)'
_computing_data_reduction 'SAINT (Siemens, 1995)'
_computing_molecular_graphics 'XP in SHELXTL-PLUS (Sheldrick, 1991)'
_computing_structure_refinement 'SHELXL97 (Sheldrick, 1997)'
_computing_structure_solution 'SHELXS97 (Sheldrick, 1990)'
_diffrn_ambient_temperature 173(2)
_diffrn_measured_fraction_theta_full .876
_diffrn_measured_fraction_theta_max .876
_diffrn_measurement_device_type 'Siemens CCD three-circle diffractometer'
_diffrn_measurement_method \w
_diffrn_radiation_monochromator graphite
_diffrn_radiation_source 'fine-focus sealed tube'
_diffrn_radiation_type MoK\a
_diffrn_radiation_wavelength .71073
_diffrn_reflns_av_R_equivalents .0308
_diffrn_reflns_av_sigmaI/netI .0220
_diffrn_reflns_limit_h_max 16
_diffrn_reflns_limit_h_min -15
_diffrn_reflns_limit_k_max 22
_diffrn_reflns_limit_k_min -20
_diffrn_reflns_limit_l_max 17
_diffrn_reflns_limit_l_min -17
_diffrn_reflns_number 47312
_diffrn_reflns_theta_full 31.89
_diffrn_reflns_theta_max 31.89
_diffrn_reflns_theta_min 1.74
_diffrn_standards_decay_% 0
_diffrn_standards_interval_time 1200
_diffrn_standards_number 619
_exptl_absorpt_coefficient_mu 3.091
_exptl_absorpt_correction_T_max .290
_exptl_absorpt_correction_T_min .240
_exptl_absorpt_correction_type empirical
_exptl_absorpt_process_details '(SADABS; Sheldrick, 1996)'
_exptl_crystal_colour 'dark red'
_exptl_crystal_density_diffrn 1.957
_exptl_crystal_density_method 'not measured'
_exptl_crystal_description block
_exptl_crystal_F_000 1272
_exptl_crystal_size_max .50
_exptl_crystal_size_mid .45
_exptl_crystal_size_min .40
_refine_diff_density_max .589
_refine_diff_density_min -.815
_refine_ls_extinction_method none
_refine_ls_goodness_of_fit_ref 1.071
_refine_ls_hydrogen_treatment constr
_refine_ls_matrix_type full
_refine_ls_number_parameters 262
_refine_ls_number_reflns 6809
_refine_ls_number_restraints 0
_refine_ls_restrained_S_all 1.071
_refine_ls_R_factor_all .0441
_refine_ls_R_factor_gt .0289
_refine_ls_shift/su_max .004
_refine_ls_shift/su_mean .000
_refine_ls_structure_factor_coef Fsqd
_refine_ls_weighting_details 'calc w = 1/[\s^2^(Fo^2^)+(0.0208P)^2^+2.5510P] where P=(Fo^2^+2Fc^2^)/3'
_refine_ls_weighting_scheme calc
_refine_ls_wR_factor_ref .0597
_reflns_number_gt 5513
_reflns_number_total 6809
_reflns_threshold_expression I>2\s(I)
_cod_data_source_file sk1363.cif
_cod_data_source_block I
_cod_depositor_comments
;
The following automatic conversions were performed:
'_symmetry_cell_setting' value 'Monoclinic' changed to 'monoclinic'
according to '/home/saulius/struct/CIF-dictionaries/cif_core.dic'
dictionary named 'cif_core.dic' version 2.4.1 from 2010-06-29.

Automatic conversion script
Id: cif_fix_enum 1527 2010-12-29 10:47:43Z saulius 

The following automatic conversions were performed:

'_symmetry_cell_setting' value 'Monoclinic' changed to 'monoclinic'
according to /home/saulius/struct/CIF-dictionaries/cif_core.dic
dictionary named 'cif_core.dic' version 2.4.1 from
2010-06-29.

'_exptl_absorpt_correction_type' value 'Empirical'
changed to 'empirical' according to
/home/saulius/struct/CIF-dictionaries/cif_core.dic dictionary named
'cif_core.dic' version 2.4.1 from 2010-06-29.

Automatic conversion script
Id: cif_fix_values 1715 2011-07-08 13:25:40Z adriana 
;
_cod_original_sg_symbol_H-M 'P 21/c'
_cod_database_code 2010975
_cod_database_fobs_code 2010975

loop_
_symmetry_equiv_pos_as_xyz
'x, y, z'
'-x, y+1/2, -z+1/2'
'-x, -y, -z'
'x, -y-1/2, z-1/2'

loop_
_atom_site_label
_atom_site_fract_x
_atom_site_fract_y
_atom_site_fract_z
_atom_site_U_iso_or_equiv
_atom_site_adp_type
_atom_site_calc_flag
_atom_site_refinement_flags
_atom_site_occupancy
_atom_site_disorder_assembly
_atom_site_disorder_group
_atom_site_type_symbol
I1 .915812(14) .666289(11) .378287(12) .03081(5) Uani d . 1 . . I
I2 1.391391(16) .657641(12) .921795(14) .03722(5) Uani d . 1 . . I
Si1 .75504(5) .51796(4) .72980(4) .01859(11) Uani d . 1 . . Si
Cl1 .92615(5) .56316(4) .72435(4) .02584(11) Uani d . 1 . . Cl
Cl2 .67761(5) .64305(4) .67566(5) .02775(12) Uani d . 1 . . Cl
N1 .77425(16) .54887(13) .87562(14) .0221(4) Uani d . 1 . . N
C1 .7514(2) .62950(17) .9155(2) .0303(5) Uani d . 1 . . C
H1 .7136 .6739 .8703 .036 Uiso calc R 1 . . H
C2 .7822(2) .64867(19) 1.0211(2) .0358(6) Uani d . 1 . . C
H2 .7658 .7057 1.0478 .043 Uiso calc R 1 . . H
C3 .8367(2) .5846(2) 1.0868(2) .0362(6) Uani d . 1 . . C
H3 .8586 .5971 1.1591 .043 Uiso calc R 1 . . H
C4 .8592(2) .50160(19) 1.04657(18) .0319(5) Uani d . 1 . . C
H4 .8959 .4564 1.0912 .038 Uiso calc R 1 . . H
C5 .82781(18) .48514(16) .94089(17) .0227(4) Uani d . 1 . . C
N2 .81398(15) .40292(12) .78324(14) .0196(4) Uani d . 1 . . N
C6 .84761(19) .40127(16) .88897(17) .0226(4) Uani d . 1 . . C
C7 .8959(2) .32494(18) .9383(2) .0304(5) Uani d . 1 . . C
H7 .9201 .3249 1.0118 .037 Uiso calc R 1 . . H
C8 .9086(2) .24894(18) .8803(2) .0322(5) Uani d . 1 . . C
H8 .9425 .1965 .9130 .039 Uiso calc R 1 . . H
C9 .8717(2) .25039(16) .7744(2) .0301(5) Uani d . 1 . . C
H9 .8775 .1982 .7336 .036 Uiso calc R 1 . . H
C10 .8258(2) .32825(15) .72749(19) .0255(5) Uani d . 1 . . C
H10 .8020 .3290 .6540 .031 Uiso calc R 1 . . H
N3 .60578(15) .46645(12) .73474(14) .0203(4) Uani d . 1 . . N
C11 .5478(2) .46822(17) .81668(19) .0281(5) Uani d . 1 . . C
H11 .5782 .5008 .8776 .034 Uiso calc R 1 . . H
C12 .4447(2) .42357(19) .8142(2) .0348(6) Uani d . 1 . . C
H12 .4054 .4254 .8730 .042 Uiso calc R 1 . . H
C13 .3998(2) .37653(18) .7261(2) .0357(6) Uani d . 1 . . C
H13 .3299 .3448 .7239 .043 Uiso calc R 1 . . H
C14 .4578(2) .37590(17) .6408(2) .0316(5) Uani d . 1 . . C
H14 .4274 .3446 .5788 .038 Uiso calc R 1 . . H
C15 .56019(19) .42127(15) .64667(18) .0232(4) Uani d . 1 . . C
N4 .73035(16) .47222(12) .58981(14) .0209(4) Uani d . 1 . . N
C16 .63004(19) .42671(14) .56289(18) .0229(4) Uani d . 1 . . C
C17 .6016(2) .38905(16) .46479(19) .0301(5) Uani d . 1 . . C
H17 .5330 .3555 .4482 .036 Uiso calc R 1 . . H
C18 .6740(2) .40060(17) .39074(19) .0348(6) Uani d . 1 . . C
H18 .6554 .3755 .3228 .042 Uiso calc R 1 . . H
C19 .7734(2) .44910(17) .41731(19) .0327(6) Uani d . 1 . . C
H19 .8231 .4588 .3671 .039 Uiso calc R 1 . . H
C20 .8006(2) .48383(16) .51791(18) .0275(5) Uani d . 1 . . C
H20 .8698 .5162 .5362 .033 Uiso calc R 1 . . H

loop_
_atom_site_aniso_label
_atom_site_aniso_U_11
_atom_site_aniso_U_22
_atom_site_aniso_U_33
_atom_site_aniso_U_12
_atom_site_aniso_U_13
_atom_site_aniso_U_23
I1 .03052(8) .03602(9) .02469(8) -.00595(7) .00018(6) -.00469(6)
I2 .04448(11) .03173(9) .03463(10) .00009(7) .00326(7) .00019(7)
Si1 .0182(3) .0206(3) .0160(3) -.0012(2) -.0007(2) .0005(2)
Cl1 .0221(3) .0311(3) .0240(3) -.0072(2) .0021(2) .0008(2)
Cl2 .0315(3) .0215(2) .0279(3) .0018(2) -.0033(2) .0015(2)
N1 .0214(9) .0270(9) .0176(9) -.0035(7) .0026(7) -.0029(7)
C1 .0329(13) .0304(12) .0279(12) -.0026(10) .0052(10) -.0056(10)
C2 .0397(15) .0400(15) .0303(13) -.0107(12) .0134(11) -.0143(11)
C3 .0338(14) .0548(17) .0207(12) -.0169(12) .0059(10) -.0090(11)
C4 .0290(12) .0470(15) .0181(11) -.0071(11) -.0012(9) .0019(10)
C5 .0179(10) .0305(11) .0194(10) -.0053(9) .0018(8) .0008(9)
N2 .0157(8) .0229(9) .0196(9) -.0005(7) .0003(7) .0027(7)
C6 .0181(10) .0308(12) .0183(10) -.0027(9) .0006(8) .0042(9)
C7 .0294(12) .0363(13) .0235(11) .0004(10) -.0026(9) .0094(10)
C8 .0288(12) .0316(13) .0343(13) .0040(10) -.0016(10) .0122(10)
C9 .0297(13) .0244(11) .0350(13) .0049(9) .0010(10) .0028(10)
C10 .0254(11) .0261(11) .0239(11) .0023(9) .0002(9) .0005(9)
N3 .0167(8) .0216(9) .0217(9) .0001(7) -.0003(7) .0008(7)
C11 .0233(11) .0346(13) .0266(12) -.0022(10) .0049(9) -.0014(10)
C12 .0219(12) .0419(15) .0419(15) -.0020(10) .0094(11) .0035(12)
C13 .0204(11) .0313(13) .0547(17) -.0046(10) .0032(11) .0011(12)
C14 .0244(12) .0274(12) .0402(14) -.0026(10) -.0045(10) -.0035(11)
C15 .0202(10) .0197(10) .0274(11) .0018(8) -.0043(8) -.0006(8)
N4 .0240(9) .0204(9) .0168(8) .0015(7) -.0016(7) .0031(7)
C16 .0238(11) .0188(10) .0234(11) .0015(8) -.0051(8) .0012(8)
C17 .0327(13) .0260(12) .0278(12) .0008(10) -.0081(10) -.0042(9)
C18 .0513(16) .0298(13) .0202(11) .0087(11) -.0051(11) -.0047(10)
C19 .0478(16) .0292(12) .0218(12) .0044(11) .0071(11) .0016(10)
C20 .0345(13) .0267(11) .0214(11) -.0025(10) .0046(9) .0026(9)

loop_
_atom_type_symbol
_atom_type_description
_atom_type_scat_dispersion_real
_atom_type_scat_dispersion_imag
_atom_type_scat_source
C C .0033 .0016 'International Tables Vol C Tables 4.2.6.8 and 6.1.1.4'
H H .0000 .0000 'International Tables Vol C Tables 4.2.6.8 and 6.1.1.4'
N N .0061 .0033 'International Tables Vol C Tables 4.2.6.8 and 6.1.1.4'
Si Si .0817 .0704 'International Tables Vol C Tables 4.2.6.8 and 6.1.1.4'
Cl Cl .1484 .1585 'International Tables Vol C Tables 4.2.6.8 and 6.1.1.4'
I I -.4742 1.8119 'International Tables Vol C Tables 4.2.6.8 and 6.1.1.4'

loop_
_geom_angle_atom_site_label_1
_geom_angle_atom_site_label_2
_geom_angle_atom_site_label_3
_geom_angle
_geom_angle_publ_flag
N4 Si1 N1 172.65(9) y
N4 Si1 N3 83.05(9) y
N1 Si1 N3 92.13(9) y
N4 Si1 N2 90.95(8) y
N1 Si1 N2 83.10(8) y
N3 Si1 N2 85.27(8) y
N4 Si1 Cl1 95.27(7) y
N1 Si1 Cl1 89.06(7) y
N3 Si1 Cl1 174.93(6) y
N2 Si1 Cl1 89.98(6) y
N4 Si1 Cl2 90.28(6) y
N1 Si1 Cl2 95.33(7) y
N3 Si1 Cl2 90.54(6) y
N2 Si1 Cl2 175.46(6) y
Cl1 Si1 Cl2 94.26(3) y
C1 N1 C5 119.1(2) ?
C1 N1 Si1 125.92(17) ?
C5 N1 Si1 114.55(15) ?
N1 C1 C2 121.3(3) ?
C3 C2 C1 119.6(3) ?
C2 C3 C4 119.3(2) ?
C5 C4 C3 119.5(2) ?
N1 C5 C4 121.2(2) ?
N1 C5 C6 114.00(19) ?
C4 C5 C6 124.8(2) ?
C10 N2 C6 118.89(19) ?
C10 N2 Si1 127.05(15) ?
C6 N2 Si1 114.05(15) ?
N2 C6 C7 120.9(2) ?
N2 C6 C5 113.77(19) ?
C7 C6 C5 125.3(2) ?
C8 C7 C6 119.7(2) ?
C9 C8 C7 119.0(2) ?
C8 C9 C10 119.7(2) ?
N2 C10 C9 121.7(2) ?
C11 N3 C15 118.9(2) ?
C11 N3 Si1 126.39(16) ?
C15 N3 Si1 114.68(16) ?
N3 C11 C12 121.5(2) ?
C13 C12 C11 119.6(3) ?
C12 C13 C14 119.2(2) ?
C15 C14 C13 119.2(2) ?
N3 C15 C14 121.5(2) ?
N3 C15 C16 113.28(19) ?
C14 C15 C16 125.2(2) ?
C20 N4 C16 119.3(2) ?
C20 N4 Si1 125.70(16) ?
C16 N4 Si1 114.92(16) ?
N4 C16 C17 121.2(2) ?
N4 C16 C15 113.92(19) ?
C17 C16 C15 124.8(2) ?
C16 C17 C18 119.5(2) ?
C19 C18 C17 119.0(2) ?
C18 C19 C20 119.8(2) ?
N4 C20 C19 121.1(2) ?

loop_
_geom_bond_atom_site_label_1
_geom_bond_atom_site_label_2
_geom_bond_site_symmetry_2
_geom_bond_distance
_geom_bond_publ_flag
Si1 N4 . 1.9155(19) y
Si1 N1 . 1.9209(19) y
Si1 N3 . 1.9359(19) y
Si1 N2 . 1.9411(19) y
Si1 Cl1 . 2.1450(9) y
Si1 Cl2 . 2.1502(9) y
N1 C1 . 1.352(3) ?
N1 C5 . 1.363(3) ?
C1 C2 . 1.390(4) ?
C2 C3 . 1.373(4) ?
C3 C4 . 1.385(4) ?
C4 C5 . 1.383(3) ?
C5 C6 . 1.456(3) ?
N2 C10 . 1.346(3) ?
N2 C6 . 1.365(3) ?
C6 C7 . 1.386(3) ?
C7 C8 . 1.381(4) ?
C8 C9 . 1.373(4) ?
C9 C10 . 1.384(3) ?
N3 C11 . 1.346(3) ?
N3 C15 . 1.363(3) ?
C11 C12 . 1.386(3) ?
C12 C13 . 1.375(4) ?
C13 C14 . 1.384(4) ?
C14 C15 . 1.380(3) ?
C15 C16 . 1.460(3) ?
N4 C20 . 1.348(3) ?
N4 C16 . 1.366(3) ?
C16 C17 . 1.382(3) ?
C17 C18 . 1.388(4) ?
C18 C19 . 1.379(4) ?
C19 C20 . 1.392(3) ?

loop_
_geom_hbond_atom_site_label_D
_geom_hbond_atom_site_label_H
_geom_hbond_atom_site_label_A
_geom_hbond_site_symmetry_A
_geom_hbond_distance_DH
_geom_hbond_distance_HA
_geom_hbond_distance_DA
_geom_hbond_angle_DHA
C3 H3 I1 1_556 .95 3.00 3.938(3) 170.9
C13 H13 I1 3_666 .95 3.01 3.829(3) 145.1
C8 H8 I1 2_746 .95 2.99 3.693(3) 132.0
C11 H11 I2 1_455 .95 3.33 3.745(3) 108.9
C18 H18 I2 3_766 .95 3.17 4.093(3) 165.2

loop_
_geom_torsion_atom_site_label_1
_geom_torsion_atom_site_label_2
_geom_torsion_atom_site_label_3
_geom_torsion_atom_site_label_4
_geom_torsion
N4 Si1 N1 C1 -144.8(6)
N3 Si1 N1 C1 -96.0(2)
N2 Si1 N1 C1 179.1(2)
Cl1 Si1 N1 C1 89.0(2)
Cl2 Si1 N1 C1 -5.2(2)
N4 Si1 N1 C5 43.0(7)
N3 Si1 N1 C5 91.80(16)
N2 Si1 N1 C5 6.82(16)
Cl1 Si1 N1 C5 -83.27(15)
Cl2 Si1 N1 C5 -177.46(15)
C5 N1 C1 C2 .5(4)
Si1 N1 C1 C2 -171.45(19)
N1 C1 C2 C3 -.2(4)
C1 C2 C3 C4 -.5(4)
C2 C3 C4 C5 .8(4)
C1 N1 C5 C4 -.1(3)
Si1 N1 C5 C4 172.70(18)
C1 N1 C5 C6 180.0(2)
Si1 N1 C5 C6 -7.2(2)
C3 C4 C5 N1 -.5(4)
C3 C4 C5 C6 179.4(2)
N4 Si1 N2 C10 .3(2)
N1 Si1 N2 C10 176.0(2)
N3 Si1 N2 C10 83.3(2)
Cl1 Si1 N2 C10 -94.95(19)
Cl2 Si1 N2 C10 106.0(8)
N4 Si1 N2 C6 179.25(16)
N1 Si1 N2 C6 -5.08(15)
N3 Si1 N2 C6 -97.81(16)
Cl1 Si1 N2 C6 83.97(15)
Cl2 Si1 N2 C6 -75.1(8)
C10 N2 C6 C7 1.7(3)
Si1 N2 C6 C7 -177.36(18)
C10 N2 C6 C5 -178.46(19)
Si1 N2 C6 C5 2.5(2)
N1 C5 C6 N2 3.0(3)
C4 C5 C6 N2 -176.9(2)
N1 C5 C6 C7 -177.1(2)
C4 C5 C6 C7 3.0(4)
N2 C6 C7 C8 -1.0(4)
C5 C6 C7 C8 179.1(2)
C6 C7 C8 C9 -.8(4)
C7 C8 C9 C10 2.0(4)
C6 N2 C10 C9 -.4(3)
Si1 N2 C10 C9 178.44(18)
C8 C9 C10 N2 -1.4(4)
N4 Si1 N3 C11 -179.6(2)
N1 Si1 N3 C11 6.0(2)
N2 Si1 N3 C11 88.9(2)
Cl1 Si1 N3 C11 109.5(7)
Cl2 Si1 N3 C11 -89.36(19)
N4 Si1 N3 C15 3.43(15)
N1 Si1 N3 C15 -171.00(16)
N2 Si1 N3 C15 -88.11(16)
Cl1 Si1 N3 C15 -67.5(8)
Cl2 Si1 N3 C15 93.65(15)
C15 N3 C11 C12 1.6(3)
Si1 N3 C11 C12 -175.33(19)
N3 C11 C12 C13 -.3(4)
C11 C12 C13 C14 -1.0(4)
C12 C13 C14 C15 1.1(4)
C11 N3 C15 C14 -1.5(3)
Si1 N3 C15 C14 175.73(18)
C11 N3 C15 C16 178.4(2)
Si1 N3 C15 C16 -4.4(2)
C13 C14 C15 N3 .2(4)
C13 C14 C15 C16 -179.7(2)
N1 Si1 N4 C20 -134.6(6)
N3 Si1 N4 C20 176.1(2)
N2 Si1 N4 C20 -98.77(19)
Cl1 Si1 N4 C20 -8.71(19)
Cl2 Si1 N4 C20 85.59(19)
N1 Si1 N4 C16 47.5(7)
N3 Si1 N4 C16 -1.72(15)
N2 Si1 N4 C16 83.40(16)
Cl1 Si1 N4 C16 173.46(14)
Cl2 Si1 N4 C16 -92.23(15)
C20 N4 C16 C17 2.8(3)
Si1 N4 C16 C17 -179.18(17)
C20 N4 C16 C15 -178.1(2)
Si1 N4 C16 C15 -.2(2)
N3 C15 C16 N4 3.0(3)
C14 C15 C16 N4 -177.1(2)
N3 C15 C16 C17 -178.1(2)
C14 C15 C16 C17 1.8(4)
N4 C16 C17 C18 -2.6(3)
C15 C16 C17 C18 178.5(2)
C16 C17 C18 C19 .4(4)
C17 C18 C19 C20 1.4(4)
C16 N4 C20 C19 -1.0(3)
Si1 N4 C20 C19 -178.71(18)
C18 C19 C20 N4 -1.1(4)
